data_7012592
loop_
_publ_author_name
'Fujita, Koyu'
'Rheingold, Arnold L.'
'Riordan, Charles G.'

_publ_section_title
;
 Thioether-ligated nickel(i) complexes for the activation of
 dioxygenBased on the presentation given at Dalton Discussion No. 5,
 10?12th April 2003, Noordwijkerhout, The Netherlands.
;
_journal_issue 10
_journal_name_full 'Dalton Transactions'
_journal_page_first 2004
_journal_paper_doi 10.1039/b212271e
_journal_year 2003
_chemical_formula_sum 'C41.5 H58.5 B Cl7.5 S3 Tl'
_chemical_formula_weight 1134.62
_chemical_name_systematic
; 
C38 H56 B S3 Tl with 2.5 CHCl3
;
_space_group_IT_number 2
_symmetry_cell_setting triclinic
_symmetry_space_group_name_Hall '-P 1'
_symmetry_space_group_name_H-M 'P -1'
_atom_sites_solution_hydrogens geom
_atom_sites_solution_primary direct
_atom_sites_solution_secondary difmap
_audit_creation_method SHELXL-97
_cell_angle_alpha 74.611(2)
_cell_angle_beta 89.092(2)
_cell_angle_gamma 75.496(2)
_cell_formula_units_Z 4
_cell_length_a 13.3263(18)
_cell_length_b 16.333(2)
_cell_length_c 23.039(3)
_cell_measurement_temperature 173(2)
_cell_volume 4673.9(10)
_computing_cell_refinement 'Bruker SMART'
_computing_data_collection 'Bruker SMART'
_computing_data_reduction 'Bruker SAINT'
_computing_molecular_graphics 'Bruker SHELXTL'
_computing_publication_material 'Bruker SHELXTL'
_computing_structure_refinement 'SHELXL-97 (Sheldrick, 1997)'
_computing_structure_solution 'SHELXS-97 (Sheldrick, 1990)'
_diffrn_ambient_temperature 173(2)
_diffrn_measured_fraction_theta_full 0.997
_diffrn_measured_fraction_theta_max 0.997
_diffrn_measurement_device_type 'CCD area detector'
_diffrn_measurement_method 'phi and omega scans'
_diffrn_radiation_monochromator graphite
_diffrn_radiation_source 'fine-focus sealed tube'
_diffrn_radiation_type MoK\a
_diffrn_radiation_wavelength 0.71073
_diffrn_reflns_av_R_equivalents 0.0294
_diffrn_reflns_av_sigmaI/netI 0.0367
_diffrn_reflns_limit_h_max 15
_diffrn_reflns_limit_h_min -15
_diffrn_reflns_limit_k_max 19
_diffrn_reflns_limit_k_min -19
_diffrn_reflns_limit_l_max 27
_diffrn_reflns_limit_l_min -27
_diffrn_reflns_number 45397
_diffrn_reflns_theta_full 25.00
_diffrn_reflns_theta_max 25.00
_diffrn_reflns_theta_min 1.34
_exptl_absorpt_coefficient_mu 4.048
_exptl_absorpt_correction_T_max 0.3764
_exptl_absorpt_correction_T_min 0.3764
_exptl_absorpt_correction_type empirical
_exptl_absorpt_process_details sadabs
_exptl_crystal_colour Colorless
_exptl_crystal_density_diffrn 1.612
_exptl_crystal_density_method 'not measured'
_exptl_crystal_description Block
_exptl_crystal_F_000 2276
_exptl_crystal_size_max 0.30
_exptl_crystal_size_mid 0.30
_exptl_crystal_size_min 0.30
_refine_diff_density_max 2.949
_refine_diff_density_min -2.295
_refine_diff_density_rms 0.145
_refine_ls_extinction_method none
_refine_ls_goodness_of_fit_ref 1.014
_refine_ls_hydrogen_treatment mixed
_refine_ls_matrix_type full
_refine_ls_number_parameters 949
_refine_ls_number_reflns 16418
_refine_ls_number_restraints 0
_refine_ls_restrained_S_all 1.014
_refine_ls_R_factor_all 0.0637
_refine_ls_R_factor_gt 0.0522
_refine_ls_shift/su_max 0.035
_refine_ls_shift/su_mean 0.001
_refine_ls_structure_factor_coef Fsqd
_refine_ls_weighting_details 'calc w=1/[\s^2^(Fo^2^)+(0.0847P)^2^+25.0565P] where P=(Fo^2^+2Fc^2^)/3'
_refine_ls_weighting_scheme calc
_refine_ls_wR_factor_gt 0.1419
_refine_ls_wR_factor_ref 0.1509
_reflns_number_gt 13585
_reflns_number_total 16418
_reflns_threshold_expression >2sigma(I)
_cod_data_source_file b212271e.txt
_cod_data_source_block cgr117
_cod_depositor_comments
;
The following automatic conversions were performed:
'_symmetry_cell_setting' value 'Triclinic' changed to 'triclinic'
according to '/home/saulius/struct/CIF-dictionaries/cif_core.dic'
dictionary named 'cif_core.dic' version 2.4.1 from 2010-06-29.

Automatic conversion script
Id: cif_fix_enum 1527 2010-12-29 10:47:43Z saulius 
;
_cod_original_cell_volume 4673.8(11)
_cod_original_sg_symbol_H-M P-1
_cod_original_formula_sum 'C41.50 H58.50 B Cl7.50 S3 Tl'
_cod_database_code 7012592

loop_
_symmetry_equiv_pos_as_xyz
'x, y, z'
'-x, -y, -z'

loop_
_atom_site_label
_atom_site_type_symbol
_atom_site_fract_x
_atom_site_fract_y
_atom_site_fract_z
_atom_site_U_iso_or_equiv
_atom_site_adp_type
_atom_site_occupancy
_atom_site_symmetry_multiplicity
_atom_site_calc_flag
_atom_site_refinement_flags
_atom_site_disorder_assembly
_atom_site_disorder_group
Tl1 Tl 0.41364(2) 0.779144(18) 0.318590(12) 0.03681(10) Uani 1 1 d . . .
Tl2 Tl 0.40113(2) 0.325227(18) 0.185660(13) 0.04037(10) Uani 1 1 d . . .
B1 B 0.3931(6) 0.5722(5) 0.2097(3) 0.0278(16) Uani 1 1 d . . .
B2 B 0.3981(6) 0.0614(5) 0.2711(3) 0.0269(15) Uani 1 1 d . . .
S1 S 0.33098(13) 0.61498(11) 0.31971(7) 0.0301(4) Uani 1 1 d . . .
S2 S 0.54294(14) 0.64844(11) 0.25534(7) 0.0306(4) Uani 1 1 d . . .
S3 S 0.25978(14) 0.51515(12) 0.13556(7) 0.0323(4) Uani 1 1 d . . .
S4 S 0.23404(13) 0.22405(11) 0.22451(7) 0.0305(4) Uani 1 1 d . . .
S5 S 0.41523(13) 0.15175(10) 0.14759(7) 0.0266(3) Uani 1 1 d . . .
S6 S 0.56890(14) -0.08339(11) 0.33458(7) 0.0312(4) Uani 1 1 d . . .
C1 C 0.2908(5) 0.6068(5) 0.2469(3) 0.0327(15) Uani 1 1 d . . .
H1A H 0.2462 0.5654 0.2528 0.039 Uiso 1 1 calc R . .
H1B H 0.2497 0.6650 0.2229 0.039 Uiso 1 1 calc R . .
C2 C 0.2173(5) 0.6185(4) 0.3661(3) 0.0292(14) Uani 1 1 d . . .
C3 C 0.1211(6) 0.6866(5) 0.3344(3) 0.0384(16) Uani 1 1 d . . .
H3A H 0.1015 0.6719 0.2978 0.046 Uiso 1 1 calc R . .
H3B H 0.1355 0.7451 0.3218 0.046 Uiso 1 1 calc R . .
C4 C 0.0308(6) 0.6885(6) 0.3775(4) 0.048(2) Uani 1 1 d . . .
H4A H -0.0327 0.7331 0.3563 0.058 Uiso 1 1 calc R . .
C5 C 0.0616(7) 0.7133(6) 0.4325(4) 0.053(2) Uani 1 1 d . . .
H5A H 0.0037 0.7165 0.4600 0.063 Uiso 1 1 calc R . .
H5B H 0.0763 0.7718 0.4199 0.063 Uiso 1 1 calc R . .
C6 C 0.1582(6) 0.6446(6) 0.4655(3) 0.0448(19) Uani 1 1 d . . .
H6A H 0.1778 0.6603 0.5021 0.054 Uiso 1 1 calc R . .
C7 C 0.2479(6) 0.6423(5) 0.4225(3) 0.0394(17) Uani 1 1 d . . .
H7A H 0.2636 0.7005 0.4105 0.047 Uiso 1 1 calc R . .
H7B H 0.3110 0.5983 0.4432 0.047 Uiso 1 1 calc R . .
C8 C 0.1357(7) 0.5538(6) 0.4841(4) 0.051(2) Uani 1 1 d . . .
H8A H 0.1981 0.5092 0.5052 0.061 Uiso 1 1 calc R . .
H8B H 0.0785 0.5543 0.5120 0.061 Uiso 1 1 calc R . .
C9 C 0.1057(6) 0.5305(5) 0.4286(4) 0.0459(19) Uani 1 1 d . . .
H9A H 0.0914 0.4711 0.4410 0.055 Uiso 1 1 calc R . .
C10 C 0.0092(6) 0.5977(6) 0.3959(4) 0.051(2) Uani 1 1 d . . .
H10A H -0.0497 0.5983 0.4226 0.062 Uiso 1 1 calc R . .
H10B H -0.0097 0.5819 0.3596 0.062 Uiso 1 1 calc R . .
C11 C 0.1940(6) 0.5289(5) 0.3852(3) 0.0362(16) Uani 1 1 d . . .
H11A H 0.2569 0.4839 0.4053 0.043 Uiso 1 1 calc R . .
H11B H 0.1740 0.5132 0.3492 0.043 Uiso 1 1 calc R . .
C12 C 0.4667(5) 0.6419(4) 0.1931(3) 0.0306(15) Uani 1 1 d . . .
H12A H 0.4215 0.7011 0.1744 0.037 Uiso 1 1 calc R . .
H12B H 0.5147 0.6256 0.1624 0.037 Uiso 1 1 calc R . .
C13 C 0.6479(5) 0.6958(4) 0.2207(3) 0.0262(13) Uani 1 1 d . . .
C14 C 0.7280(6) 0.6286(5) 0.1972(3) 0.0378(17) Uani 1 1 d . . .
H14A H 0.6945 0.6118 0.1656 0.045 Uiso 1 1 calc R . .
H14B H 0.7553 0.5751 0.2305 0.045 Uiso 1 1 calc R . .
C15 C 0.8179(6) 0.6684(5) 0.1709(4) 0.047(2) Uani 1 1 d . . .
H15A H 0.8699 0.6249 0.1551 0.057 Uiso 1 1 calc R . .
C16 C 0.7747(7) 0.7499(6) 0.1208(4) 0.0465(19) Uani 1 1 d . . .
H16A H 0.7405 0.7346 0.0888 0.056 Uiso 1 1 calc R . .
H16B H 0.8321 0.7750 0.1030 0.056 Uiso 1 1 calc R . .
C17 C 0.6972(6) 0.8175(5) 0.1437(3) 0.0376(17) Uani 1 1 d . . .
H17A H 0.6700 0.8714 0.1098 0.045 Uiso 1 1 calc R . .
C18 C 0.6064(5) 0.7783(5) 0.1700(3) 0.0350(16) Uani 1 1 d . . .
H18A H 0.5552 0.8218 0.1854 0.042 Uiso 1 1 calc R . .
H18B H 0.5709 0.7640 0.1379 0.042 Uiso 1 1 calc R . .
C19 C 0.8693(6) 0.6925(6) 0.2213(4) 0.049(2) Uani 1 1 d . . .
H19A H 0.8974 0.6390 0.2545 0.058 Uiso 1 1 calc R . .
H19B H 0.9276 0.7178 0.2053 0.058 Uiso 1 1 calc R . .
C20 C 0.7470(7) 0.8415(5) 0.1938(4) 0.0445(19) Uani 1 1 d . . .
H20A H 0.6948 0.8845 0.2090 0.053 Uiso 1 1 calc R . .
H20B H 0.8039 0.8687 0.1778 0.053 Uiso 1 1 calc R . .
C21 C 0.7899(6) 0.7588(5) 0.2451(3) 0.0416(18) Uani 1 1 d . . .
H21A H 0.8239 0.7745 0.2775 0.050 Uiso 1 1 calc R . .
C22 C 0.7015(6) 0.7193(5) 0.2707(3) 0.0353(16) Uani 1 1 d . . .
H22A H 0.6505 0.7619 0.2870 0.042 Uiso 1 1 calc R . .
H22B H 0.7288 0.6658 0.3041 0.042 Uiso 1 1 calc R . .
C23 C 0.3531(6) 0.5768(5) 0.1400(3) 0.0322(15) Uani 1 1 d . . .
H23A H 0.4146 0.5552 0.1184 0.039 Uiso 1 1 calc R . .
H23B H 0.3223 0.6391 0.1184 0.039 Uiso 1 1 calc R . .
C24 C 0.2438(5) 0.5237(5) 0.0544(3) 0.0320(15) Uani 1 1 d . . .
C25 C 0.1850(6) 0.6181(5) 0.0201(3) 0.0359(16) Uani 1 1 d . . .
H25A H 0.1171 0.6346 0.0378 0.043 Uiso 1 1 calc R . .
H25B H 0.2255 0.6598 0.0238 0.043 Uiso 1 1 calc R . .
C26 C 0.1683(7) 0.6226(5) -0.0465(3) 0.0443(19) Uani 1 1 d . . .
H26A H 0.1299 0.6837 -0.0687 0.053 Uiso 1 1 calc R . .
C27 C 0.1034(7) 0.5591(5) -0.0506(4) 0.049(2) Uani 1 1 d . . .
H27A H 0.0358 0.5755 -0.0326 0.059 Uiso 1 1 calc R . .
H27B H 0.0897 0.5625 -0.0934 0.059 Uiso 1 1 calc R . .
C28 C 0.3481(6) 0.4989(6) 0.0262(3) 0.0456(19) Uani 1 1 d . . .
H28A H 0.3866 0.4386 0.0482 0.055 Uiso 1 1 calc R . .
H28B H 0.3903 0.5396 0.0295 0.055 Uiso 1 1 calc R . .
C29 C 0.2713(8) 0.5980(7) -0.0746(4) 0.058(2) Uani 1 1 d . . .
H29A H 0.3134 0.6392 -0.0720 0.070 Uiso 1 1 calc R . .
H29B H 0.2594 0.6019 -0.1176 0.070 Uiso 1 1 calc R . .
C30 C 0.3295(7) 0.5038(7) -0.0407(4) 0.054(2) Uani 1 1 d . . .
H30A H 0.3974 0.4865 -0.0590 0.065 Uiso 1 1 calc R . .
C31 C 0.2624(8) 0.4414(6) -0.0448(4) 0.060(3) Uani 1 1 d . . .
H31A H 0.2503 0.4438 -0.0875 0.072 Uiso 1 1 calc R . .
H31B H 0.2993 0.3804 -0.0232 0.072 Uiso 1 1 calc R . .
C32 C 0.1609(7) 0.4669(5) -0.0176(3) 0.047(2) Uani 1 1 d . . .
H32A H 0.1182 0.4257 -0.0208 0.056 Uiso 1 1 calc R . .
C33 C 0.1782(7) 0.4617(5) 0.0499(3) 0.0444(19) Uani 1 1 d . . .
H33A H 0.1106 0.4785 0.0677 0.053 Uiso 1 1 calc R . .
H33B H 0.2140 0.4008 0.0724 0.053 Uiso 1 1 calc R . .
C34 C 0.4588(6) 0.4728(4) 0.2432(3) 0.0320(15) Uani 1 1 d . . .
C35 C 0.5563(7) 0.4366(5) 0.2252(4) 0.051(2) Uani 1 1 d . . .
H35A H 0.5862 0.4722 0.1939 0.061 Uiso 1 1 calc R . .
C36 C 0.6112(7) 0.3507(6) 0.2511(5) 0.066(3) Uani 1 1 d . . .
H36A H 0.6774 0.3286 0.2373 0.080 Uiso 1 1 calc R . .
C37 C 0.5706(9) 0.2968(6) 0.2970(5) 0.070(3) Uani 1 1 d . . .
H37A H 0.6085 0.2379 0.3149 0.084 Uiso 1 1 calc R . .
C38 C 0.4751(10) 0.3295(6) 0.3162(4) 0.064(3) Uani 1 1 d . . .
H38A H 0.4464 0.2932 0.3478 0.077 Uiso 1 1 calc R . .
C39 C 0.4193(7) 0.4162(5) 0.2895(3) 0.0406(18) Uani 1 1 d . . .
H39A H 0.3526 0.4374 0.3032 0.049 Uiso 1 1 calc R . .
C40 C 0.3208(5) 0.1487(4) 0.2866(3) 0.0300(14) Uani 1 1 d . . .
H40A H 0.3644 0.1814 0.3006 0.036 Uiso 1 1 calc R . .
H40B H 0.2783 0.1284 0.3204 0.036 Uiso 1 1 calc R . .
C41 C 0.1237(5) 0.2825(4) 0.2591(3) 0.0286(14) Uani 1 1 d . . .
C42 C 0.0637(6) 0.3592(5) 0.2072(3) 0.0423(18) Uani 1 1 d . . .
H42A H 0.1087 0.3987 0.1902 0.051 Uiso 1 1 calc R . .
H42B H 0.0433 0.3363 0.1747 0.051 Uiso 1 1 calc R . .
C43 C -0.0336(6) 0.4104(5) 0.2311(3) 0.045(2) Uani 1 1 d . . .
H43A H -0.0728 0.4600 0.1973 0.055 Uiso 1 1 calc R . .
C44 C 0.0010(7) 0.4473(5) 0.2793(4) 0.051(2) Uani 1 1 d . . .
H44A H -0.0604 0.4820 0.2947 0.062 Uiso 1 1 calc R . .
H44B H 0.0458 0.4867 0.2618 0.062 Uiso 1 1 calc R . .
C45 C 0.0608(6) 0.3717(5) 0.3309(3) 0.0403(18) Uani 1 1 d . . .
H45A H 0.0828 0.3957 0.3629 0.048 Uiso 1 1 calc R . .
C46 C 0.1566(5) 0.3202(5) 0.3070(3) 0.0328(15) Uani 1 1 d . . .
H46A H 0.2016 0.3595 0.2895 0.039 Uiso 1 1 calc R . .
H46B H 0.1969 0.2721 0.3404 0.039 Uiso 1 1 calc R . .
C47 C -0.0091(6) 0.3109(5) 0.3576(3) 0.0424(18) Uani 1 1 d . . .
H47A H 0.0291 0.2619 0.3913 0.051 Uiso 1 1 calc R . .
H47B H -0.0709 0.3440 0.3736 0.051 Uiso 1 1 calc R . .
C48 C -0.0428(6) 0.2749(6) 0.3092(4) 0.0475(19) Uani 1 1 d . . .
H48A H -0.0888 0.2355 0.3264 0.057 Uiso 1 1 calc R . .
C49 C -0.1016(6) 0.3510(6) 0.2568(4) 0.052(2) Uani 1 1 d . . .
H49A H -0.1234 0.3274 0.2251 0.063 Uiso 1 1 calc R . .
H49B H -0.1647 0.3846 0.2715 0.063 Uiso 1 1 calc R . .
C50 C 0.0541(6) 0.2226(5) 0.2852(4) 0.0405(17) Uani 1 1 d . . .
H50A H 0.0925 0.1729 0.3183 0.049 Uiso 1 1 calc R . .
H50B H 0.0328 0.1984 0.2536 0.049 Uiso 1 1 calc R . .
C51 C 0.4797(5) 0.0862(4) 0.2198(3) 0.0280(14) Uani 1 1 d . . .
H51A H 0.5263 0.0314 0.2145 0.034 Uiso 1 1 calc R . .
H51B H 0.5231 0.1191 0.2338 0.034 Uiso 1 1 calc R . .
C52 C 0.5129(5) 0.1445(4) 0.0917(3) 0.0264(13) Uani 1 1 d . . .
C53 C 0.6123(6) 0.1640(5) 0.1087(3) 0.0368(16) Uani 1 1 d . . .
H53A H 0.6446 0.1206 0.1465 0.044 Uiso 1 1 calc R . .
H53B H 0.5963 0.2232 0.1155 0.044 Uiso 1 1 calc R . .
C54 C 0.6874(7) 0.1598(6) 0.0582(4) 0.051(2) Uani 1 1 d . . .
H54A H 0.7532 0.1716 0.0700 0.061 Uiso 1 1 calc R . .
C55 C 0.6386(7) 0.2286(6) 0.0010(4) 0.051(2) Uani 1 1 d . . .
H55A H 0.6875 0.2270 -0.0317 0.061 Uiso 1 1 calc R . .
H55B H 0.6234 0.2878 0.0078 0.061 Uiso 1 1 calc R . .
C56 C 0.5380(7) 0.2104(5) -0.0173(3) 0.0417(18) Uani 1 1 d . . .
H56A H 0.5056 0.2557 -0.0550 0.050 Uiso 1 1 calc R . .
C57 C 0.4626(6) 0.2130(4) 0.0335(3) 0.0342(16) Uani 1 1 d . . .
H57A H 0.3979 0.2004 0.0220 0.041 Uiso 1 1 calc R . .
H57B H 0.4445 0.2723 0.0401 0.041 Uiso 1 1 calc R . .
C58 C 0.7114(6) 0.0684(6) 0.0475(4) 0.050(2) Uani 1 1 d . . .
H58A H 0.7613 0.0652 0.0153 0.060 Uiso 1 1 calc R . .
H58B H 0.7433 0.0234 0.0848 0.060 Uiso 1 1 calc R . .
C59 C 0.5641(7) 0.1190(5) -0.0285(3) 0.0413(18) Uani 1 1 d . . .
H59A H 0.5002 0.1066 -0.0413 0.050 Uiso 1 1 calc R . .
H59B H 0.6133 0.1169 -0.0611 0.050 Uiso 1 1 calc R . .
C60 C 0.6121(6) 0.0508(5) 0.0290(3) 0.0388(17) Uani 1 1 d . . .
H60A H 0.6283 -0.0088 0.0218 0.047 Uiso 1 1 calc R . .
C61 C 0.5366(5) 0.0536(4) 0.0796(3) 0.0306(14) Uani 1 1 d . . .
H61A H 0.5676 0.0076 0.1167 0.037 Uiso 1 1 calc R . .
H61B H 0.4715 0.0419 0.0678 0.037 Uiso 1 1 calc R . .
C62 C 0.4647(5) 0.0111(4) 0.3366(3) 0.0319(15) Uani 1 1 d . . .
H62A H 0.4163 -0.0080 0.3672 0.038 Uiso 1 1 calc R . .
H62B H 0.4942 0.0537 0.3495 0.038 Uiso 1 1 calc R . .
C63 C 0.6184(5) -0.1315(4) 0.4134(3) 0.0299(14) Uani 1 1 d . . .
C64 C 0.6516(7) -0.0659(5) 0.4392(4) 0.049(2) Uani 1 1 d . . .
H64A H 0.5912 -0.0160 0.4389 0.059 Uiso 1 1 calc R . .
H64B H 0.7047 -0.0428 0.4143 0.059 Uiso 1 1 calc R . .
C65 C 0.6966(8) -0.1113(6) 0.5045(4) 0.059(3) Uani 1 1 d . . .
H65A H 0.7183 -0.0678 0.5216 0.071 Uiso 1 1 calc R . .
C66 C 0.7918(7) -0.1870(7) 0.5036(4) 0.067(3) Uani 1 1 d . . .
H66A H 0.8442 -0.1642 0.4778 0.081 Uiso 1 1 calc R . .
H66B H 0.8236 -0.2151 0.5450 0.081 Uiso 1 1 calc R . .
C67 C 0.5367(6) -0.1669(6) 0.4527(3) 0.0435(18) Uani 1 1 d . . .
H67A H 0.5146 -0.2101 0.4361 0.052 Uiso 1 1 calc R . .
H67B H 0.4750 -0.1181 0.4524 0.052 Uiso 1 1 calc R . .
C68 C 0.6149(7) -0.1456(6) 0.5426(4) 0.054(2) Uani 1 1 d . . .
H68A H 0.6433 -0.1736 0.5846 0.065 Uiso 1 1 calc R . .
H68B H 0.5542 -0.0963 0.5428 0.065 Uiso 1 1 calc R . .
C69 C 0.5818(7) -0.2112(6) 0.5179(3) 0.053(2) Uani 1 1 d . . .
H69A H 0.5278 -0.2337 0.5433 0.063 Uiso 1 1 calc R . .
C70 C 0.6762(8) -0.2873(5) 0.5185(3) 0.056(2) Uani 1 1 d . . .
H70A H 0.7058 -0.3153 0.5603 0.067 Uiso 1 1 calc R . .
H70B H 0.6549 -0.3321 0.5033 0.067 Uiso 1 1 calc R . .
C71 C 0.7568(7) -0.2532(6) 0.4792(4) 0.055(2) Uani 1 1 d . . .
H71A H 0.8179 -0.3034 0.4794 0.066 Uiso 1 1 calc R . .
C72 C 0.7117(7) -0.2097(5) 0.4140(3) 0.046(2) Uani 1 1 d . . .
H72A H 0.6892 -0.2529 0.3976 0.056 Uiso 1 1 calc R . .
H72B H 0.7655 -0.1890 0.3883 0.056 Uiso 1 1 calc R . .
C73 C 0.3311(5) -0.0014(4) 0.2544(3) 0.0276(14) Uani 1 1 d . . .
C74 C 0.3585(6) -0.0471(4) 0.2102(3) 0.0336(15) Uani 1 1 d . . .
H74A H 0.4173 -0.0396 0.1876 0.040 Uiso 1 1 calc R . .
C75 C 0.3031(7) -0.1023(5) 0.1986(3) 0.047(2) Uani 1 1 d . . .
H75A H 0.3239 -0.1320 0.1684 0.056 Uiso 1 1 calc R . .
C76 C 0.2158(7) -0.1149(5) 0.2313(4) 0.048(2) Uani 1 1 d . . .
H76A H 0.1774 -0.1530 0.2235 0.058 Uiso 1 1 calc R . .
C77 C 0.1870(7) -0.0719(5) 0.2743(4) 0.050(2) Uani 1 1 d . . .
H77A H 0.1280 -0.0798 0.2967 0.060 Uiso 1 1 calc R . .
C78 C 0.2435(6) -0.0162(5) 0.2856(4) 0.0382(17) Uani 1 1 d . . .
H78A H 0.2217 0.0131 0.3159 0.046 Uiso 1 1 calc R . .
C79 C 0.8154(12) 1.0093(10) 0.2891(7) 0.104(4) Uiso 1 1 d . . .
H79A H 0.7527 0.9867 0.2872 0.124 Uiso 1 1 calc R A 1
Cl1 Cl 0.9036(10) 0.9256(9) 0.3285(6) 0.150(5) Uiso 0.457(9) 1 d P B 1
Cl2 Cl 0.8564(8) 1.0319(8) 0.2153(5) 0.126(4) Uiso 0.457(9) 1 d P B 1
Cl3 Cl 0.7714(10) 1.1049(8) 0.3057(6) 0.149(5) Uiso 0.457(9) 1 d P B 1
Cl1A Cl 0.8937(8) 0.9643(7) 0.2438(5) 0.139(4) Uiso 0.543(9) 1 d P B 2
Cl2A Cl 0.9103(8) 0.9879(7) 0.3565(5) 0.146(4) Uiso 0.543(9) 1 d P B 2
Cl3A Cl 0.7986(11) 1.1287(9) 0.2515(7) 0.195(6) Uiso 0.543(9) 1 d P B 2
C80 C 0.8364(19) 0.0896(17) 0.4838(11) 0.180(9) Uiso 1 1 d . . .
H80A H 0.8416 0.0307 0.4770 0.216 Uiso 1 1 calc R C 3
Cl4 Cl 0.7243(8) 0.1757(7) 0.4446(5) 0.212(4) Uiso 0.829(8) 1 d P D 3
Cl5 Cl 0.9438(5) 0.1209(4) 0.4753(3) 0.132(2) Uiso 0.829(8) 1 d P D 3
Cl4A Cl 0.8163(9) 0.0622(8) 0.5631(5) 0.040(4) Uiso 0.171(8) 1 d P D 4
Cl5A Cl 0.8816(14) 0.1714(12) 0.4588(8) 0.075(5) Uiso 0.171(8) 1 d P D 4
Cl6 Cl 0.7736(7) 0.1047(6) 0.5593(4) 0.200(3) Uiso 1 1 d . D .
C81 C 1.0746(10) 0.8728(10) 0.0814(6) 0.095(4) Uani 1 1 d . . .
H81A H 1.1200 0.9145 0.0721 0.113 Uiso 1 1 calc R E 1
Cl7 Cl 0.9824(7) 0.9197(6) 0.1306(6) 0.091(3) Uiso 0.448(15) 1 d P F 1
Cl8 Cl 1.1533(6) 0.7840(5) 0.1195(3) 0.069(2) Uiso 0.448(15) 1 d P F 1
Cl7A Cl 0.9643(5) 0.9246(4) 0.1039(4) 0.084(2) Uiso 0.552(15) 1 d P F 2
Cl8A Cl 1.1144(6) 0.7591(5) 0.1265(3) 0.084(2) Uiso 0.552(15) 1 d P F 2
Cl9 Cl 1.0424(3) 0.8663(3) 0.00811(19) 0.1142(12) Uiso 1 1 d . F .
C82 C 0.4145(6) -0.4837(5) 0.6093(3) 0.0429(18) Uani 1 1 d . . .
H82A H 0.4621 -0.5040 0.6462 0.051 Uiso 1 1 calc R . .
Cl10 Cl 0.4584(3) -0.4069(2) 0.55594(11) 0.0793(8) Uani 1 1 d . . .
Cl11 Cl 0.28831(19) -0.4404(2) 0.62871(11) 0.0722(7) Uani 1 1 d . . .
Cl12 Cl 0.4147(2) -0.57551(16) 0.58165(10) 0.0633(6) Uani 1 1 d . . .
C83 C 0.8340(6) -0.1383(5) -0.1042(3) 0.0385(17) Uani 1 1 d . . .
H83A H 0.7825 -0.1294 -0.1378 0.046 Uiso 1 1 calc R . .
Cl13 Cl 0.94790(19) -0.11600(18) -0.13550(11) 0.0646(6) Uani 1 1 d . . .
Cl14 Cl 0.8587(2) -0.24768(14) -0.06060(11) 0.0621(6) Uani 1 1 d . . .
Cl15 Cl 0.77979(18) -0.06787(15) -0.05982(10) 0.0572(6) Uani 1 1 d . . .

loop_
_atom_site_aniso_label
_atom_site_aniso_U_11
_atom_site_aniso_U_22
_atom_site_aniso_U_33
_atom_site_aniso_U_23
_atom_site_aniso_U_13
_atom_site_aniso_U_12
Tl1 0.04442(18) 0.03331(16) 0.03369(16) -0.00896(12) -0.00029(12) -0.01165(12)
Tl2 0.0543(2) 0.03006(16) 0.03912(17) -0.01361(12) -0.00384(13) -0.01010(13)
B1 0.040(4) 0.027(4) 0.022(3) -0.010(3) 0.001(3) -0.014(3)
B2 0.033(4) 0.021(3) 0.021(3) -0.005(3) -0.003(3) 0.002(3)
S1 0.0344(9) 0.0353(9) 0.0253(8) -0.0126(7) 0.0031(7) -0.0128(7)
S2 0.0395(9) 0.0327(9) 0.0237(8) -0.0089(7) -0.0001(7) -0.0152(7)
S3 0.0422(10) 0.0364(9) 0.0242(8) -0.0095(7) -0.0001(7) -0.0189(8)
S4 0.0340(9) 0.0273(8) 0.0257(8) -0.0096(6) -0.0028(7) 0.0032(7)
S5 0.0327(8) 0.0229(8) 0.0223(8) -0.0049(6) -0.0006(6) -0.0046(6)
S6 0.0402(9) 0.0265(8) 0.0195(8) -0.0057(6) -0.0010(7) 0.0046(7)
C1 0.038(4) 0.037(4) 0.026(3) -0.011(3) -0.002(3) -0.012(3)
C2 0.034(4) 0.030(3) 0.026(3) -0.010(3) 0.004(3) -0.011(3)
C3 0.035(4) 0.038(4) 0.038(4) -0.008(3) -0.002(3) -0.004(3)
C4 0.041(4) 0.054(5) 0.046(5) -0.015(4) 0.000(4) -0.001(4)
C5 0.045(5) 0.053(5) 0.069(6) -0.033(4) 0.021(4) -0.011(4)
C6 0.048(5) 0.066(5) 0.031(4) -0.026(4) 0.007(3) -0.019(4)
C7 0.042(4) 0.051(5) 0.033(4) -0.018(3) 0.005(3) -0.019(4)
C8 0.049(5) 0.062(5) 0.037(4) -0.008(4) 0.013(4) -0.014(4)
C9 0.052(5) 0.044(4) 0.049(5) -0.015(4) 0.015(4) -0.024(4)
C10 0.041(5) 0.072(6) 0.051(5) -0.027(4) 0.013(4) -0.025(4)
C11 0.042(4) 0.033(4) 0.035(4) -0.010(3) 0.007(3) -0.012(3)
C12 0.041(4) 0.032(4) 0.025(3) -0.009(3) -0.001(3) -0.017(3)
C13 0.029(3) 0.026(3) 0.025(3) -0.008(3) -0.001(3) -0.008(3)
C14 0.048(4) 0.026(4) 0.038(4) -0.009(3) 0.007(3) -0.007(3)
C15 0.039(4) 0.034(4) 0.061(5) -0.008(4) 0.014(4) -0.001(3)
C16 0.054(5) 0.057(5) 0.036(4) -0.014(4) 0.016(4) -0.026(4)
C17 0.043(4) 0.029(4) 0.035(4) 0.004(3) -0.005(3) -0.011(3)
C18 0.034(4) 0.029(4) 0.040(4) -0.005(3) -0.004(3) -0.008(3)
C19 0.032(4) 0.051(5) 0.056(5) -0.003(4) -0.003(4) -0.010(4)
C20 0.049(5) 0.035(4) 0.054(5) -0.012(4) 0.005(4) -0.019(4)
C21 0.038(4) 0.052(5) 0.040(4) -0.012(4) -0.005(3) -0.019(4)
C22 0.047(4) 0.036(4) 0.025(3) -0.008(3) -0.004(3) -0.015(3)
C23 0.044(4) 0.034(4) 0.025(3) -0.009(3) 0.000(3) -0.019(3)
C24 0.038(4) 0.034(4) 0.025(3) -0.009(3) -0.007(3) -0.010(3)
C25 0.043(4) 0.030(4) 0.035(4) -0.009(3) -0.004(3) -0.009(3)
C26 0.060(5) 0.040(4) 0.030(4) -0.005(3) -0.011(3) -0.010(4)
C27 0.054(5) 0.052(5) 0.038(4) -0.012(4) -0.017(4) -0.010(4)
C28 0.043(4) 0.061(5) 0.034(4) -0.022(4) -0.005(3) -0.005(4)
C29 0.069(6) 0.081(7) 0.032(4) -0.012(4) -0.001(4) -0.034(5)
C30 0.048(5) 0.083(7) 0.035(4) -0.031(4) 0.000(4) -0.007(4)
C31 0.083(7) 0.051(5) 0.040(5) -0.024(4) -0.021(4) 0.006(5)
C32 0.065(5) 0.043(4) 0.037(4) -0.011(3) -0.016(4) -0.020(4)
C33 0.068(5) 0.034(4) 0.037(4) -0.006(3) -0.012(4) -0.023(4)
C34 0.041(4) 0.032(4) 0.030(3) -0.014(3) -0.003(3) -0.014(3)
C35 0.045(5) 0.041(5) 0.070(6) -0.017(4) 0.001(4) -0.016(4)
C36 0.041(5) 0.048(5) 0.111(9) -0.030(6) -0.011(5) -0.004(4)
C37 0.090(8) 0.035(5) 0.077(7) -0.010(5) -0.042(6) -0.002(5)
C38 0.123(10) 0.038(5) 0.032(4) -0.006(4) -0.008(5) -0.023(5)
C39 0.067(5) 0.036(4) 0.022(3) -0.009(3) 0.003(3) -0.016(4)
C40 0.034(4) 0.025(3) 0.026(3) -0.005(3) -0.003(3) -0.001(3)
C41 0.030(3) 0.022(3) 0.029(3) -0.008(3) -0.004(3) 0.005(3)
C42 0.044(4) 0.040(4) 0.030(4) -0.006(3) -0.008(3) 0.011(3)
C43 0.040(4) 0.047(5) 0.035(4) -0.011(3) -0.007(3) 0.014(4)
C44 0.054(5) 0.040(4) 0.056(5) -0.019(4) 0.004(4) 0.002(4)
C45 0.039(4) 0.047(4) 0.038(4) -0.027(3) -0.001(3) 0.000(3)
C46 0.031(4) 0.033(4) 0.037(4) -0.015(3) -0.001(3) -0.007(3)
C47 0.031(4) 0.053(5) 0.040(4) -0.016(4) 0.002(3) -0.001(3)
C48 0.039(4) 0.053(5) 0.055(5) -0.020(4) 0.007(4) -0.012(4)
C49 0.035(4) 0.075(6) 0.045(5) -0.026(4) -0.008(4) 0.004(4)
C50 0.037(4) 0.042(4) 0.047(4) -0.020(4) 0.002(3) -0.010(3)
C51 0.038(4) 0.022(3) 0.023(3) -0.005(3) -0.002(3) -0.006(3)
C52 0.033(4) 0.023(3) 0.020(3) -0.002(2) 0.000(3) -0.005(3)
C53 0.043(4) 0.046(4) 0.023(3) -0.007(3) 0.000(3) -0.018(3)
C54 0.050(5) 0.076(6) 0.044(5) -0.021(4) 0.014(4) -0.040(5)
C55 0.075(6) 0.051(5) 0.039(4) -0.014(4) 0.020(4) -0.038(5)
C56 0.071(5) 0.032(4) 0.018(3) 0.001(3) -0.003(3) -0.015(4)
C57 0.053(4) 0.022(3) 0.024(3) -0.002(3) -0.004(3) -0.006(3)
C58 0.045(5) 0.062(5) 0.039(4) -0.012(4) 0.011(4) -0.009(4)
C59 0.057(5) 0.043(4) 0.026(4) -0.011(3) 0.009(3) -0.017(4)
C60 0.053(5) 0.032(4) 0.029(4) -0.008(3) 0.007(3) -0.007(3)
C61 0.038(4) 0.019(3) 0.031(4) -0.002(3) 0.005(3) -0.006(3)
C62 0.037(4) 0.023(3) 0.027(3) -0.004(3) -0.002(3) 0.005(3)
C63 0.036(4) 0.029(3) 0.019(3) -0.004(3) -0.003(3) -0.001(3)
C64 0.064(5) 0.039(4) 0.041(4) -0.008(4) -0.009(4) -0.012(4)
C65 0.083(7) 0.047(5) 0.047(5) -0.012(4) -0.031(5) -0.014(5)
C66 0.050(5) 0.085(7) 0.048(5) 0.003(5) -0.020(4) -0.005(5)
C67 0.046(4) 0.050(5) 0.028(4) -0.001(3) -0.003(3) -0.011(4)
C68 0.069(6) 0.049(5) 0.029(4) -0.010(4) -0.011(4) 0.011(4)
C69 0.054(5) 0.064(6) 0.027(4) 0.002(4) -0.005(4) -0.005(4)
C70 0.091(7) 0.037(4) 0.026(4) 0.001(3) -0.011(4) 0.000(4)
C71 0.052(5) 0.052(5) 0.040(5) -0.005(4) -0.010(4) 0.019(4)
C72 0.052(5) 0.040(4) 0.029(4) -0.006(3) -0.002(3) 0.016(4)
C73 0.035(4) 0.019(3) 0.023(3) -0.002(2) -0.001(3) 0.000(3)
C74 0.049(4) 0.020(3) 0.030(4) -0.002(3) -0.001(3) -0.010(3)
C75 0.077(6) 0.034(4) 0.031(4) -0.006(3) 0.000(4) -0.020(4)
C76 0.057(5) 0.035(4) 0.051(5) -0.001(4) -0.007(4) -0.019(4)
C77 0.044(5) 0.039(4) 0.062(5) -0.005(4) 0.009(4) -0.011(4)
C78 0.042(4) 0.026(4) 0.045(4) -0.007(3) 0.010(3) -0.007(3)
C81 0.071(8) 0.110(10) 0.095(9) -0.019(8) -0.003(7) -0.019(7)
C82 0.050(5) 0.046(4) 0.031(4) -0.012(3) -0.003(3) -0.007(4)
Cl10 0.105(2) 0.094(2) 0.0443(13) -0.0009(13) 0.0016(13) -0.0533(17)
Cl11 0.0527(13) 0.0963(19) 0.0544(13) -0.0270(13) 0.0032(11) 0.0118(13)
Cl12 0.0770(16) 0.0646(14) 0.0502(12) -0.0289(11) -0.0119(11) -0.0062(12)
C83 0.040(4) 0.038(4) 0.040(4) -0.015(3) -0.003(3) -0.009(3)
Cl13 0.0621(14) 0.0859(17) 0.0565(13) -0.0224(12) 0.0127(11) -0.0355(13)
Cl14 0.0790(16) 0.0346(11) 0.0664(14) -0.0055(10) -0.0050(12) -0.0110(10)
Cl15 0.0592(13) 0.0536(12) 0.0593(13) -0.0299(10) -0.0032(10) 0.0008(10)

loop_
_atom_type_symbol
_atom_type_description
_atom_type_scat_dispersion_real
_atom_type_scat_dispersion_imag
_atom_type_scat_source
C C 0.0033 0.0016 'International Tables Vol C Tables 4.2.6.8 and 6.1.1.4'
H H 0.0000 0.0000 'International Tables Vol C Tables 4.2.6.8 and 6.1.1.4'
B B 0.0013 0.0007 'International Tables Vol C Tables 4.2.6.8 and 6.1.1.4'
S S 0.1246 0.1234 'International Tables Vol C Tables 4.2.6.8 and 6.1.1.4'
Tl Tl -2.8358 9.6688 'International Tables Vol C Tables 4.2.6.8 and 6.1.1.4'
Cl Cl 0.1484 0.1585 'International Tables Vol C Tables 4.2.6.8 and 6.1.1.4'

loop_
_geom_angle_atom_site_label_1
_geom_angle_atom_site_label_2
_geom_angle_atom_site_label_3
_geom_angle
_geom_angle_site_symmetry_1
_geom_angle_site_symmetry_3
_geom_angle_publ_flag
S2 Tl1 S1 63.63(4) . . ?
S4 Tl2 S3 99.93(5) . . ?
S4 Tl2 S5 60.78(4) . . ?
S3 Tl2 S5 131.33(4) . . ?
C34 B1 C12 112.6(6) . . ?
C34 B1 C1 112.5(6) . . ?
C12 B1 C1 112.5(5) . . ?
C34 B1 C23 109.7(5) . . ?
C12 B1 C23 99.8(5) . . ?
C1 B1 C23 109.0(6) . . ?
C51 B2 C73 112.2(5) . . ?
C51 B2 C40 113.2(5) . . ?
C73 B2 C40 111.1(5) . . ?
C51 B2 C62 108.4(5) . . ?
C73 B2 C62 110.0(5) . . ?
C40 B2 C62 101.4(5) . . ?
C1 S1 C2 107.1(3) . . ?
C1 S1 Tl1 116.2(2) . . ?
C2 S1 Tl1 107.8(2) . . ?
C12 S2 C13 105.4(3) . . ?
C12 S2 Tl1 110.1(2) . . ?
C13 S2 Tl1 106.6(2) . . ?
C23 S3 C24 104.9(3) . . ?
C23 S3 Tl2 99.2(2) . . ?
C24 S3 Tl2 102.4(2) . . ?
C40 S4 C41 106.0(3) . . ?
C40 S4 Tl2 89.9(2) . . ?
C41 S4 Tl2 114.2(2) . . ?
C51 S5 C52 106.5(3) . . ?
C51 S5 Tl2 90.7(2) . . ?
C52 S5 Tl2 107.8(2) . . ?
C62 S6 C63 104.3(3) . . ?
B1 C1 S1 110.7(5) . . ?
C3 C2 C11 109.2(6) . . ?
C3 C2 C7 109.5(6) . . ?
C11 C2 C7 109.1(6) . . ?
C3 C2 S1 112.9(5) . . ?
C11 C2 S1 110.5(5) . . ?
C7 C2 S1 105.5(5) . . ?
C2 C3 C4 109.6(6) . . ?
C5 C4 C10 110.6(7) . . ?
C5 C4 C3 108.8(7) . . ?
C10 C4 C3 108.9(7) . . ?
C4 C5 C6 109.7(7) . . ?
C5 C6 C8 109.6(7) . . ?
C5 C6 C7 108.9(7) . . ?
C8 C6 C7 109.1(7) . . ?
C2 C7 C6 109.6(6) . . ?
C9 C8 C6 109.6(6) . . ?
C8 C9 C10 110.5(7) . . ?
C8 C9 C11 110.1(7) . . ?
C10 C9 C11 108.4(7) . . ?
C9 C10 C4 109.2(7) . . ?
C2 C11 C9 110.1(6) . . ?
B1 C12 S2 116.3(4) . . ?
C18 C13 C14 110.0(6) . . ?
C18 C13 C22 109.2(5) . . ?
C14 C13 C22 108.6(6) . . ?
C18 C13 S2 111.5(5) . . ?
C14 C13 S2 110.7(5) . . ?
C22 C13 S2 106.8(4) . . ?
C13 C14 C15 109.8(6) . . ?
C16 C15 C19 109.5(7) . . ?
C16 C15 C14 108.9(7) . . ?
C19 C15 C14 108.5(7) . . ?
C15 C16 C17 111.0(6) . . ?
C16 C17 C20 110.8(6) . . ?
C16 C17 C18 108.9(6) . . ?
C20 C17 C18 108.0(6) . . ?
C13 C18 C17 109.6(6) . . ?
C21 C19 C15 109.9(6) . . ?
C17 C20 C21 109.6(6) . . ?
C22 C21 C19 109.7(6) . . ?
C22 C21 C20 109.4(6) . . ?
C19 C21 C20 109.5(7) . . ?
C21 C22 C13 109.6(6) . . ?
B1 C23 S3 115.9(5) . . ?
C33 C24 C28 110.3(6) . . ?
C33 C24 C25 108.7(6) . . ?
C28 C24 C25 109.2(6) . . ?
C33 C24 S3 106.3(5) . . ?
C28 C24 S3 112.2(5) . . ?
C25 C24 S3 110.1(5) . . ?
C26 C25 C24 109.2(6) . . ?
C29 C26 C27 109.8(7) . . ?
C29 C26 C25 110.8(7) . . ?
C27 C26 C25 108.5(6) . . ?
C32 C27 C26 109.6(6) . . ?
C24 C28 C30 109.8(6) . . ?
C26 C29 C30 109.1(7) . . ?
C31 C30 C29 108.9(7) . . ?
C31 C30 C28 108.9(8) . . ?
C29 C30 C28 109.3(7) . . ?
C32 C31 C30 110.3(7) . . ?
C31 C32 C27 110.1(7) . . ?
C31 C32 C33 110.3(7) . . ?
C27 C32 C33 109.2(7) . . ?
C24 C33 C32 108.7(6) . . ?
C35 C34 C39 115.6(7) . . ?
C35 C34 B1 121.6(7) . . ?
C39 C34 B1 122.7(7) . . ?
C36 C35 C34 122.5(9) . . ?
C37 C36 C35 120.5(9) . . ?
C38 C37 C36 119.0(9) . . ?
C37 C38 C39 120.3(9) . . ?
C38 C39 C34 122.0(8) . . ?
B2 C40 S4 115.5(4) . . ?
C50 C41 C46 110.3(6) . . ?
C50 C41 C42 109.5(6) . . ?
C46 C41 C42 108.3(6) . . ?
C50 C41 S4 110.3(5) . . ?
C46 C41 S4 113.0(5) . . ?
C42 C41 S4 105.3(5) . . ?
C43 C42 C41 109.4(6) . . ?
C49 C43 C44 110.5(7) . . ?
C49 C43 C42 110.0(7) . . ?
C44 C43 C42 108.3(7) . . ?
C43 C44 C45 109.3(6) . . ?
C46 C45 C44 109.3(6) . . ?
C46 C45 C47 109.7(6) . . ?
C44 C45 C47 109.4(7) . . ?
C41 C46 C45 109.7(6) . . ?
C48 C47 C45 109.5(6) . . ?
C47 C48 C49 109.7(7) . . ?
C47 C48 C50 109.2(6) . . ?
C49 C48 C50 108.8(7) . . ?
C43 C49 C48 110.1(7) . . ?
C41 C50 C48 109.6(6) . . ?
B2 C51 S5 112.7(5) . . ?
C53 C52 C57 109.3(5) . . ?
C53 C52 C61 110.4(6) . . ?
C57 C52 C61 107.7(5) . . ?
C53 C52 S5 113.6(5) . . ?
C57 C52 S5 105.6(5) . . ?
C61 C52 S5 109.9(4) . . ?
C52 C53 C54 109.7(6) . . ?
C55 C54 C53 109.3(7) . . ?
C55 C54 C58 109.6(7) . . ?
C53 C54 C58 109.7(7) . . ?
C54 C55 C56 109.5(6) . . ?
C57 C56 C55 109.6(6) . . ?
C57 C56 C59 109.7(6) . . ?
C55 C56 C59 108.7(7) . . ?
C56 C57 C52 109.8(6) . . ?
C60 C58 C54 109.5(7) . . ?
C60 C59 C56 109.1(6) . . ?
C59 C60 C58 109.8(7) . . ?
C59 C60 C61 110.3(6) . . ?
C58 C60 C61 109.4(6) . . ?
C60 C61 C52 109.5(5) . . ?
B2 C62 S6 114.0(4) . . ?
C64 C63 C67 109.1(6) . . ?
C64 C63 C72 110.2(7) . . ?
C67 C63 C72 107.9(6) . . ?
C64 C63 S6 111.9(5) . . ?
C67 C63 S6 111.0(5) . . ?
C72 C63 S6 106.7(4) . . ?
C63 C64 C65 109.3(6) . . ?
C68 C65 C66 110.5(8) . . ?
C68 C65 C64 109.7(7) . . ?
C66 C65 C64 108.9(8) . . ?
C71 C66 C65 108.4(7) . . ?
C63 C67 C69 110.1(6) . . ?
C69 C68 C65 110.1(7) . . ?
C68 C69 C70 108.9(8) . . ?
C68 C69 C67 109.3(7) . . ?
C70 C69 C67 109.7(7) . . ?
C71 C70 C69 109.4(7) . . ?
C70 C71 C66 109.8(8) . . ?
C70 C71 C72 110.4(7) . . ?
C66 C71 C72 109.5(7) . . ?
C71 C72 C63 109.2(6) . . ?
C78 C73 C74 115.2(6) . . ?
C78 C73 B2 121.3(6) . . ?
C74 C73 B2 123.4(6) . . ?
C75 C74 C73 122.4(7) . . ?
C74 C75 C76 120.2(8) . . ?
C77 C76 C75 119.1(8) . . ?
C76 C77 C78 120.2(8) . . ?
C77 C78 C73 123.0(7) . . ?
Cl1 C79 Cl1A 70.2(8) . . ?
Cl1 C79 Cl3 125.7(12) . . ?
Cl1A C79 Cl3 141.0(12) . . ?
Cl1 C79 Cl2 106.3(10) . . ?
Cl1A C79 Cl2 38.2(5) . . ?
Cl3 C79 Cl2 107.6(10) . . ?
Cl1 C79 Cl3A 139.2(12) . . ?
Cl1A C79 Cl3A 101.1(10) . . ?
Cl3 C79 Cl3A 41.9(6) . . ?
Cl2 C79 Cl3A 65.6(8) . . ?
Cl1 C79 Cl2A 44.3(6) . . ?
Cl1A C79 Cl2A 100.4(9) . . ?
Cl3 C79 Cl2A 81.9(9) . . ?
Cl2 C79 Cl2A 120.8(10) . . ?
Cl3A C79 Cl2A 103.1(9) . . ?
Cl5A C80 Cl5 36.6(9) . . ?
Cl5A C80 Cl4A 116.0(17) . . ?
Cl5 C80 Cl4A 107.0(14) . . ?
Cl5A C80 Cl4 76.3(13) . . ?
Cl5 C80 Cl4 112.5(15) . . ?
Cl4A C80 Cl4 108.8(14) . . ?
Cl5A C80 Cl6 105.4(15) . . ?
Cl5 C80 Cl6 111.4(14) . . ?
Cl4A C80 Cl6 22.9(5) . . ?
Cl4 C80 Cl6 86.8(11) . . ?
Cl6 Cl4A C80 91.2(14) . . ?
Cl4A Cl6 C80 66.0(13) . . ?
Cl8 C81 Cl7A 126.4(9) . . ?
Cl8 C81 Cl9 111.7(9) . . ?
Cl7A C81 Cl9 104.7(8) . . ?
Cl8 C81 Cl8A 23.4(3) . . ?
Cl7A C81 Cl8A 110.6(8) . . ?
Cl9 C81 Cl8A 104.5(8) . . ?
Cl8 C81 Cl7 110.3(9) . . ?
Cl7A C81 Cl7 20.5(4) . . ?
Cl9 C81 Cl7 125.1(8) . . ?
Cl8A C81 Cl7 100.1(8) . . ?
Cl10 C82 Cl11 111.7(5) . . ?
Cl10 C82 Cl12 110.0(4) . . ?
Cl11 C82 Cl12 108.7(5) . . ?
Cl13 C83 Cl14 110.3(4) . . ?
Cl13 C83 Cl15 111.7(4) . . ?
Cl14 C83 Cl15 109.6(4) . . ?

loop_
_geom_bond_atom_site_label_1
_geom_bond_atom_site_label_2
_geom_bond_distance
_geom_bond_site_symmetry_2
_geom_bond_publ_flag
Tl1 S2 3.0625(17) . ?
Tl1 S1 3.1377(17) . ?
Tl1 S6(a) 3.4997(19) . ?
Tl2 S4 3.0797(19) . ?
Tl2 S3 3.1216(19) . ?
Tl2 S5 3.1433(16) . ?
B1 C34 1.626(10) . ?
B1 C12 1.649(9) . ?
B1 C1 1.657(10) . ?
B1 C23 1.677(9) . ?
B2 C51 1.634(10) . ?
B2 C73 1.637(10) . ?
B2 C40 1.658(9) . ?
B2 C62 1.661(9) . ?
S1 C1 1.818(7) . ?
S1 C2 1.839(7) . ?
S2 C12 1.812(6) . ?
S2 C13 1.836(7) . ?
S3 C23 1.804(7) . ?
S3 C24 1.849(7) . ?
S4 C40 1.817(6) . ?
S4 C41 1.836(6) . ?
S5 C51 1.814(6) . ?
S5 C52 1.822(6) . ?
S6 C62 1.810(6) . ?
S6 C63 1.836(6) . ?
C2 C3 1.516(10) . ?
C2 C11 1.521(9) . ?
C2 C7 1.538(9) . ?
C3 C4 1.547(11) . ?
C4 C5 1.522(12) . ?
C4 C10 1.529(12) . ?
C5 C6 1.532(12) . ?
C6 C8 1.534(12) . ?
C6 C7 1.540(10) . ?
C8 C9 1.513(12) . ?
C9 C10 1.521(12) . ?
C9 C11 1.531(10) . ?
C13 C18 1.515(9) . ?
C13 C14 1.531(9) . ?
C13 C22 1.544(9) . ?
C14 C15 1.544(11) . ?
C15 C16 1.502(11) . ?
C15 C19 1.542(12) . ?
C16 C17 1.512(11) . ?
C17 C20 1.523(11) . ?
C17 C18 1.550(10) . ?
C19 C21 1.522(12) . ?
C20 C21 1.528(11) . ?
C21 C22 1.520(10) . ?
C24 C33 1.519(10) . ?
C24 C28 1.531(11) . ?
C24 C25 1.544(9) . ?
C25 C26 1.535(10) . ?
C26 C29 1.517(13) . ?
C26 C27 1.529(11) . ?
C27 C32 1.505(11) . ?
C28 C30 1.543(10) . ?
C29 C30 1.537(14) . ?
C30 C31 1.535(14) . ?
C31 C32 1.492(13) . ?
C32 C33 1.552(10) . ?
C34 C35 1.392(11) . ?
C34 C39 1.405(10) . ?
C35 C36 1.385(13) . ?
C36 C37 1.383(15) . ?
C37 C38 1.366(15) . ?
C38 C39 1.401(12) . ?
C41 C50 1.517(10) . ?
C41 C46 1.518(9) . ?
C41 C42 1.540(9) . ?
C42 C43 1.539(10) . ?
C43 C49 1.494(13) . ?
C43 C44 1.523(12) . ?
C44 C45 1.528(11) . ?
C45 C46 1.526(10) . ?
C45 C47 1.534(11) . ?
C47 C48 1.513(11) . ?
C48 C49 1.537(12) . ?
C48 C50 1.542(11) . ?
C52 C53 1.517(9) . ?
C52 C57 1.535(9) . ?
C52 C61 1.539(9) . ?
C53 C54 1.526(10) . ?
C54 C55 1.517(12) . ?
C54 C58 1.531(12) . ?
C55 C56 1.533(12) . ?
C56 C57 1.532(10) . ?
C56 C59 1.535(10) . ?
C58 C60 1.514(12) . ?
C59 C60 1.514(10) . ?
C60 C61 1.530(10) . ?
C63 C64 1.509(10) . ?
C63 C67 1.533(10) . ?
C63 C72 1.541(9) . ?
C64 C65 1.544(11) . ?
C65 C68 1.511(14) . ?
C65 C66 1.538(14) . ?
C66 C71 1.514(14) . ?
C67 C69 1.541(10) . ?
C68 C69 1.494(13) . ?
C69 C70 1.529(12) . ?
C70 C71 1.513(13) . ?
C71 C72 1.540(10) . ?
C73 C78 1.400(10) . ?
C73 C74 1.406(9) . ?
C74 C75 1.379(11) . ?
C75 C76 1.405(12) . ?
C76 C77 1.357(12) . ?
C77 C78 1.392(11) . ?
C79 Cl1 1.626(19) . ?
C79 Cl1A 1.646(17) . ?
C79 Cl3 1.666(19) . ?
C79 Cl2 1.752(18) . ?
C79 Cl3A 1.87(2) . ?
C79 Cl2A 1.919(18) . ?
C80 Cl5A 1.57(3) . ?
C80 Cl5 1.63(2) . ?
C80 Cl4A 1.80(3) . ?
C80 Cl4 1.83(3) . ?
C80 Cl6 1.97(2) . ?
Cl4A Cl6 0.765(13) . ?
C81 Cl8 1.602(15) . ?
C81 Cl7A 1.652(15) . ?
C81 Cl9 1.786(14) . ?
C81 Cl8A 1.820(16) . ?
C81 Cl7 1.824(17) . ?
C82 Cl10 1.717(8) . ?
C82 Cl11 1.755(8) . ?
C82 Cl12 1.777(8) . ?
C83 Cl13 1.749(8) . ?
C83 Cl14 1.753(8) . ?
C83 Cl15 1.754(7) . ?
